data_7058165
loop_
_publ_author_name
'Nar, Ilg\?in'
'Atsay, Arma\(gan'
'Buyruk, Ali'
'Pekbelgin Karao\(glu, Hande'
'Burat, Ayfer Kalkan'
'Hamuryudan, Esin'

_publ_section_title
;
 BODIPY--ortho-carborane--tetraphenylethylene triad: synthesis,
 characterization, and properties
;
_journal_issue 11
_journal_name_full 'New Journal of Chemistry'
_journal_page_first 4471
_journal_paper_doi 10.1039/C9NJ00177H
_journal_volume 43
_journal_year 2019
_chemical_formula_sum 'C47 H37 B F2 N2'
_chemical_formula_weight 678.59
_space_group_crystal_system triclinic
_space_group_IT_number 2
_space_group_name_Hall '-P 1'
_space_group_name_H-M_alt 'P -1'
_symmetry_space_group_name_Hall '-P 1'
_symmetry_space_group_name_H-M 'P -1'
_atom_sites_solution_hydrogens geom
_audit_creation_method SHELXL-2014/7
_audit_update_record
;
2018-01-16 deposited with the CCDC.    2019-02-14 downloaded from the CCDC.
;
_cell_angle_alpha 80.996(3)
_cell_angle_beta 83.209(3)
_cell_angle_gamma 76.283(3)
_cell_formula_units_Z 2
_cell_length_a 8.4917(9)
_cell_length_b 10.9196(11)
_cell_length_c 20.148(2)
_cell_measurement_reflns_used 9991
_cell_measurement_temperature 120(2)
_cell_measurement_theta_max 28.09
_cell_measurement_theta_min 2.31
_cell_volume 1786.2(3)
_computing_cell_refinement 'Bruker SAINT'
_computing_data_collection 'Bruker APEX2'
_computing_data_reduction 'Bruker SAINT'
_computing_molecular_graphics 'Bruker SHELXTL'
_computing_publication_material 'Bruker SHELXTL'
_computing_structure_refinement 'SHELXL-2014 (Sheldrick 2014)'
_computing_structure_solution 'SHELXS-97 (Sheldrick 2008)'
_diffrn_ambient_temperature 120(2)
_diffrn_measured_fraction_theta_full 1.000
_diffrn_measured_fraction_theta_max 0.991
_diffrn_measurement_device_type Bruker_D8_Venture
_diffrn_radiation_type MoK\a
_diffrn_radiation_wavelength 0.71073
_diffrn_reflns_av_R_equivalents 0.0539
_diffrn_reflns_av_unetI/netI 0.0463
_diffrn_reflns_Laue_measured_fraction_full 1.000
_diffrn_reflns_Laue_measured_fraction_max 0.991
_diffrn_reflns_limit_h_max 11
_diffrn_reflns_limit_h_min -11
_diffrn_reflns_limit_k_max 14
_diffrn_reflns_limit_k_min -14
_diffrn_reflns_limit_l_max 26
_diffrn_reflns_limit_l_min -27
_diffrn_reflns_number 70562
_diffrn_reflns_point_group_measured_fraction_full 1.000
_diffrn_reflns_point_group_measured_fraction_max 0.991
_diffrn_reflns_theta_full 25.242
_diffrn_reflns_theta_max 28.548
_diffrn_reflns_theta_min 1.937
_diffrn_source Sealed_Tube
_exptl_absorpt_coefficient_mu 0.080
_exptl_absorpt_correction_T_max 0.7457
_exptl_absorpt_correction_T_min 0.7257
_exptl_absorpt_correction_type multi-scan
_exptl_absorpt_process_details SADABS
_exptl_crystal_colour orange
_exptl_crystal_density_diffrn 1.262
_exptl_crystal_description block
_exptl_crystal_F_000 712
_exptl_crystal_size_max 0.400
_exptl_crystal_size_mid 0.200
_exptl_crystal_size_min 0.030
_refine_diff_density_max 0.603
_refine_diff_density_min -0.265
_refine_diff_density_rms 0.058
_refine_ls_extinction_method none
_refine_ls_goodness_of_fit_ref 1.034
_refine_ls_hydrogen_treatment constr
_refine_ls_matrix_type full
_refine_ls_number_parameters 473
_refine_ls_number_reflns 9033
_refine_ls_number_restraints 0
_refine_ls_restrained_S_all 1.034
_refine_ls_R_factor_all 0.0977
_refine_ls_R_factor_gt 0.0596
_refine_ls_shift/su_max 0.000
_refine_ls_shift/su_mean 0.000
_refine_ls_structure_factor_coef Fsqd
_refine_ls_weighting_details 'w=1/[\s^2^(Fo^2^)+(0.0583P)^2^+1.2729P] where P=(Fo^2^+2Fc^2^)/3'
_refine_ls_weighting_scheme calc
_refine_ls_wR_factor_gt 0.1294
_refine_ls_wR_factor_ref 0.1453
_reflns_Friedel_coverage 0.000
_reflns_number_gt 6318
_reflns_number_total 9033
_reflns_threshold_expression 'I > 2\s(I)'
_cod_data_source_file c9nj00177h2.cif
_cod_data_source_block 701Armagan_0m_a
_cod_depositor_comments
;
The following automatic conversions were performed:

'_exptl_absorpt_correction_type' value 'Multi_Scan' changed to
'multi-scan' according to
/home/data/users/saulius/crontab/automatic-downloads/rss-feeds/RSC/lib/dictionaries/cif_core.dic
dictionary named 'cif_core.dic' version 2.4.2 from 2011-04-26.

Automatic conversion script
Id: cif_fix_values 4973 2017-02-22 13:04:09Z antanas 

 Adding full bibliography for 7058165--7058166.cif.
;
_cod_database_code 7058165
_shelx_shelxl_version_number 2014/7
_shelx_space_group_comment
;
The symmetry employed for this shelxl refinement is uniquely defined
by the following loop, which should always be used as a source of
symmetry information in preference to the above space-group names.
They are only intended as comments.
;
_shelx_estimated_absorpt_t_min 0.969
_shelx_estimated_absorpt_t_max 0.998

loop_
_space_group_symop_operation_xyz
'x, y, z'
'-x, -y, -z'

loop_
_atom_site_label
_atom_site_type_symbol
_atom_site_fract_x
_atom_site_fract_y
_atom_site_fract_z
_atom_site_U_iso_or_equiv
_atom_site_adp_type
_atom_site_occupancy
_atom_site_site_symmetry_order
_atom_site_calc_flag
_atom_site_refinement_flags_posn
_atom_site_refinement_flags_adp
F001 F -0.19964(14) -0.05572(10) 0.49070(5) 0.0258(3) Uani 1 1 d . .
F002 F -0.31904(13) 0.03092(11) 0.39379(6) 0.0279(3) Uani 1 1 d . .
N003 N -0.02996(18) 0.00840(14) 0.39349(7) 0.0183(3) Uani 1 1 d . .
N004 N -0.22536(18) 0.16902(14) 0.45490(8) 0.0191(3) Uani 1 1 d . .
C005 C 0.0619(2) 0.09967(16) 0.37002(9) 0.0178(4) Uani 1 1 d . .
C006 C -0.1340(2) 0.25880(16) 0.42756(9) 0.0186(4) Uani 1 1 d . .
C007 C 0.0088(2) 0.22284(16) 0.38578(9) 0.0174(4) Uani 1 1 d . .
C008 C 0.1131(2) 0.31549(16) 0.36103(9) 0.0183(4) Uani 1 1 d . .
C009 C 1.1830(2) 1.02420(17) 0.09402(10) 0.0204(4) Uani 1 1 d . .
C00A C -0.2064(2) 0.37362(17) 0.45467(9) 0.0216(4) Uani 1 1 d . .
C00B C 0.9285(2) 0.97342(16) 0.15397(9) 0.0188(4) Uani 1 1 d . .
C00C C 0.2323(2) 0.32453(18) 0.40047(9) 0.0233(4) Uani 1 1 d . .
H00C H 0.2428 0.2745 0.4434 0.028 Uiso 1 1 calc R U
C00D C 0.8244(2) 0.88467(17) 0.18600(9) 0.0188(4) Uani 1 1 d . .
C00E C 0.6211(2) 0.72052(17) 0.24428(9) 0.0216(4) Uani 1 1 d . .
C00F C 0.2086(2) 0.03824(17) 0.33475(9) 0.0209(4) Uani 1 1 d . .
C00G C 0.6578(2) 0.91765(17) 0.17731(9) 0.0206(4) Uani 1 1 d . .
H00G H 0.6129 0.9962 0.1515 0.025 Uiso 1 1 calc R U
C00H C 0.0515(2) -0.10297(17) 0.37415(9) 0.0213(4) Uani 1 1 d . .
C00I C -0.3465(2) 0.22332(18) 0.49750(9) 0.0225(4) Uani 1 1 d . .
C00J C 1.0723(2) 0.93527(16) 0.11747(9) 0.0189(4) Uani 1 1 d . .
C00K C -0.3367(2) 0.34870(18) 0.49890(10) 0.0242(4) Uani 1 1 d . .
H00K H -0.4071 0.4070 0.5256 0.029 Uiso 1 1 calc R U
C00L C 1.1304(2) 0.80368(17) 0.09888(9) 0.0219(4) Uani 1 1 d . .
C00M C 0.3359(2) 0.40556(18) 0.37784(10) 0.0240(4) Uani 1 1 d . .
H00M H 0.4182 0.4099 0.4049 0.029 Uiso 1 1 calc R U
C00N C 0.8577(2) 1.10886(17) 0.16410(9) 0.0196(4) Uani 1 1 d . .
C00O C 0.4263(2) 0.56615(17) 0.29182(10) 0.0238(4) Uani 1 1 d . .
C00P C 1.2248(2) 1.09485(18) 0.13913(10) 0.0237(4) Uani 1 1 d . .
H00P H 1.1823 1.0863 0.1850 0.028 Uiso 1 1 calc R U
C00Q C 0.7863(2) 0.68987(18) 0.25436(10) 0.0242(4) Uani 1 1 d . .
H00Q H 0.8308 0.6124 0.2811 0.029 Uiso 1 1 calc R U
C00R C 0.8417(2) 1.20676(18) 0.11023(10) 0.0251(4) Uani 1 1 d . .
H00R H 0.8799 1.1882 0.0659 0.030 Uiso 1 1 calc R U
C00S C 0.0974(2) 0.38925(17) 0.29821(10) 0.0231(4) Uani 1 1 d . .
H00S H 0.0164 0.3832 0.2709 0.028 Uiso 1 1 calc R U
C00T C 0.8862(2) 0.77075(18) 0.22593(9) 0.0233(4) Uani 1 1 d . .
H00T H 0.9982 0.7485 0.2337 0.028 Uiso 1 1 calc R U
C00U C 0.2002(2) 0.47163(18) 0.27542(10) 0.0245(4) Uani 1 1 d . .
H00U H 0.1891 0.5218 0.2325 0.029 Uiso 1 1 calc R U
C00V C 0.1977(2) -0.08690(18) 0.33738(10) 0.0243(4) Uani 1 1 d . .
H00V H 0.2763 -0.1513 0.3175 0.029 Uiso 1 1 calc R U
C00W C 0.3197(2) 0.48107(16) 0.31522(10) 0.0212(4) Uani 1 1 d . .
C00X C -0.1607(3) 0.50005(18) 0.43985(11) 0.0280(4) Uani 1 1 d . .
H00A H -0.2175 0.5541 0.4737 0.042 Uiso 1 1 calc R U
H00B H -0.1918 0.5409 0.3950 0.042 Uiso 1 1 calc R U
H00D H -0.0429 0.4879 0.4411 0.042 Uiso 1 1 calc R U
C00Y C 1.3885(2) 1.19178(18) 0.04979(11) 0.0281(4) Uani 1 1 d . .
H00Y H 1.4569 1.2496 0.0345 0.034 Uiso 1 1 calc R U
C00Z C 0.7981(2) 1.13845(19) 0.22901(10) 0.0264(4) Uani 1 1 d . .
H00Z H 0.8056 1.0721 0.2659 0.032 Uiso 1 1 calc R U
C010 C -0.0092(3) -0.22305(18) 0.39186(10) 0.0264(4) Uani 1 1 d . .
H01A H -0.0093 -0.2496 0.4406 0.040 Uiso 1 1 calc R U
H01B H 0.0620 -0.2900 0.3681 0.040 Uiso 1 1 calc R U
H01C H -0.1201 -0.2081 0.3784 0.040 Uiso 1 1 calc R U
C011 C 0.5578(2) 0.83655(18) 0.20601(10) 0.0233(4) Uani 1 1 d . .
H011 H 0.4449 0.8600 0.1996 0.028 Uiso 1 1 calc R U
C012 C -0.4706(2) 0.15599(19) 0.53410(11) 0.0287(4) Uani 1 1 d . .
H01D H -0.5272 0.1282 0.5015 0.043 Uiso 1 1 calc R U
H01E H -0.5493 0.2137 0.5611 0.043 Uiso 1 1 calc R U
H01F H -0.4171 0.0817 0.5638 0.043 Uiso 1 1 calc R U
C013 C 1.2477(2) 1.03805(18) 0.02748(10) 0.0254(4) Uani 1 1 d . .
H013 H 1.2226 0.9896 -0.0035 0.030 Uiso 1 1 calc R U
C014 C 1.3278(2) 1.17711(18) 0.11712(11) 0.0276(4) Uani 1 1 d . .
H014 H 1.3570 1.2235 0.1481 0.033 Uiso 1 1 calc R U
C015 C 0.7289(3) 1.2620(2) 0.24027(11) 0.0314(5) Uani 1 1 d . .
H015 H 0.6919 1.2812 0.2846 0.038 Uiso 1 1 calc R U
C016 C 0.3526(2) 0.09142(19) 0.30496(10) 0.0257(4) Uani 1 1 d . .
H01G H 0.4038 0.1142 0.3410 0.038 Uiso 1 1 calc R U
H01H H 0.3169 0.1674 0.2727 0.038 Uiso 1 1 calc R U
H01I H 0.4312 0.0275 0.2817 0.038 Uiso 1 1 calc R U
C017 C 0.5161(2) 0.63607(18) 0.27173(10) 0.0244(4) Uani 1 1 d . .
C018 C 1.0249(3) 0.73869(19) 0.07840(10) 0.0290(4) Uani 1 1 d . .
H018 H 0.9140 0.7800 0.0744 0.035 Uiso 1 1 calc R U
C019 C 1.3492(2) 1.12259(19) 0.00554(11) 0.0295(5) Uani 1 1 d . .
H019 H 1.3914 1.1322 -0.0403 0.035 Uiso 1 1 calc R U
C01A C 1.2934(3) 0.7408(2) 0.10109(11) 0.0313(5) Uani 1 1 d . .
H01J H 1.3690 0.7838 0.1129 0.038 Uiso 1 1 calc R U
C01B C 0.7708(3) 1.3302(2) 0.12073(12) 0.0354(5) Uani 1 1 d . .
H01K H 0.7608 1.3962 0.0836 0.043 Uiso 1 1 calc R U
C01C C 0.7139(3) 1.3586(2) 0.18516(12) 0.0373(5) Uani 1 1 d . .
H01L H 0.6646 1.4438 0.1920 0.045 Uiso 1 1 calc R U
B01D B -0.1976(3) 0.03385(19) 0.43401(10) 0.0193(4) Uani 1 1 d . .
C01E C 1.0796(3) 0.6154(2) 0.06396(12) 0.0414(6) Uani 1 1 d . .
H01M H 1.0056 0.5724 0.0508 0.050 Uiso 1 1 calc R U
C01F C 1.2399(4) 0.5542(2) 0.06842(13) 0.0474(7) Uani 1 1 d . .
H01N H 1.2764 0.4690 0.0591 0.057 Uiso 1 1 calc R U
C01G C 1.3475(3) 0.6172(2) 0.08652(12) 0.0442(6) Uani 1 1 d . .
H01O H 1.4588 0.5758 0.0890 0.053 Uiso 1 1 calc R U

loop_
_atom_site_aniso_label
_atom_site_aniso_U_11
_atom_site_aniso_U_22
_atom_site_aniso_U_33
_atom_site_aniso_U_23
_atom_site_aniso_U_13
_atom_site_aniso_U_12
F001 0.0319(6) 0.0209(5) 0.0244(6) 0.0033(4) 0.0006(5) -0.0109(5)
F002 0.0241(6) 0.0345(6) 0.0301(6) -0.0037(5) -0.0058(5) -0.0149(5)
N003 0.0216(8) 0.0163(7) 0.0190(8) -0.0004(6) -0.0027(6) -0.0089(6)
N004 0.0164(7) 0.0182(7) 0.0226(8) 0.0000(6) -0.0006(6) -0.0062(6)
C005 0.0193(9) 0.0194(8) 0.0164(8) 0.0008(7) -0.0027(7) -0.0089(7)
C006 0.0214(9) 0.0162(8) 0.0189(9) 0.0015(7) -0.0023(7) -0.0075(7)
C007 0.0211(9) 0.0183(8) 0.0143(8) 0.0015(7) -0.0050(7) -0.0077(7)
C008 0.0203(9) 0.0155(8) 0.0199(9) -0.0021(7) 0.0015(7) -0.0071(7)
C009 0.0139(8) 0.0174(8) 0.0271(10) 0.0005(7) 0.0016(7) -0.0023(7)
C00A 0.0227(9) 0.0185(9) 0.0235(9) -0.0007(7) -0.0039(7) -0.0048(7)
C00B 0.0204(9) 0.0182(8) 0.0181(9) -0.0006(7) -0.0011(7) -0.0066(7)
C00C 0.0311(10) 0.0234(9) 0.0184(9) 0.0011(7) -0.0030(8) -0.0140(8)
C00D 0.0213(9) 0.0190(8) 0.0166(9) -0.0030(7) 0.0031(7) -0.0072(7)
C00E 0.0241(9) 0.0197(9) 0.0222(9) -0.0046(7) 0.0066(7) -0.0101(8)
C00F 0.0231(9) 0.0227(9) 0.0185(9) -0.0035(7) -0.0016(7) -0.0080(8)
C00G 0.0181(9) 0.0192(9) 0.0234(9) -0.0022(7) 0.0001(7) -0.0032(7)
C00H 0.0255(10) 0.0182(9) 0.0225(9) -0.0023(7) -0.0057(8) -0.0076(7)
C00I 0.0180(9) 0.0249(9) 0.0229(9) -0.0003(8) -0.0022(7) -0.0033(8)
C00J 0.0204(9) 0.0176(8) 0.0187(9) -0.0003(7) -0.0017(7) -0.0056(7)
C00K 0.0200(9) 0.0215(9) 0.0288(10) -0.0022(8) 0.0013(8) -0.0022(8)
C00L 0.0264(10) 0.0192(9) 0.0178(9) 0.0006(7) 0.0034(7) -0.0053(8)
C00M 0.0266(10) 0.0240(9) 0.0252(10) -0.0058(8) -0.0016(8) -0.0117(8)
C00N 0.0171(9) 0.0199(9) 0.0225(9) -0.0040(7) 0.0018(7) -0.0065(7)
C00O 0.0237(10) 0.0180(9) 0.0288(10) -0.0049(8) 0.0063(8) -0.0060(8)
C00P 0.0212(9) 0.0245(9) 0.0249(10) 0.0010(8) -0.0016(8) -0.0072(8)
C00Q 0.0268(10) 0.0202(9) 0.0242(10) 0.0030(7) 0.0004(8) -0.0075(8)
C00R 0.0276(10) 0.0218(9) 0.0238(10) -0.0028(8) 0.0040(8) -0.0043(8)
C00S 0.0233(9) 0.0223(9) 0.0241(10) 0.0014(8) -0.0037(8) -0.0077(8)
C00T 0.0193(9) 0.0261(10) 0.0231(10) 0.0009(8) -0.0001(7) -0.0060(8)
C00U 0.0274(10) 0.0200(9) 0.0236(10) 0.0043(7) 0.0011(8) -0.0067(8)
C00V 0.0270(10) 0.0207(9) 0.0257(10) -0.0060(8) 0.0016(8) -0.0061(8)
C00W 0.0219(9) 0.0159(8) 0.0262(10) -0.0056(7) 0.0068(7) -0.0074(7)
C00X 0.0361(11) 0.0178(9) 0.0305(11) -0.0052(8) 0.0044(9) -0.0091(8)
C00Y 0.0233(10) 0.0210(9) 0.0388(12) 0.0026(8) 0.0045(9) -0.0106(8)
C00Z 0.0273(10) 0.0273(10) 0.0251(10) -0.0048(8) 0.0029(8) -0.0090(8)
C010 0.0328(11) 0.0202(9) 0.0295(10) -0.0028(8) -0.0019(8) -0.0129(8)
C011 0.0182(9) 0.0233(9) 0.0288(10) -0.0038(8) 0.0017(8) -0.0071(8)
C012 0.0193(10) 0.0274(10) 0.0387(12) -0.0024(9) 0.0036(8) -0.0080(8)
C013 0.0233(10) 0.0253(10) 0.0267(10) -0.0047(8) 0.0025(8) -0.0053(8)
C014 0.0260(10) 0.0246(10) 0.0346(11) -0.0027(8) -0.0033(8) -0.0109(8)
C015 0.0314(11) 0.0314(11) 0.0316(11) -0.0157(9) 0.0089(9) -0.0057(9)
C016 0.0223(10) 0.0264(10) 0.0295(10) -0.0076(8) 0.0044(8) -0.0086(8)
C017 0.0248(10) 0.0204(9) 0.0282(10) -0.0062(8) 0.0057(8) -0.0071(8)
C018 0.0342(11) 0.0269(10) 0.0266(10) -0.0049(8) 0.0039(9) -0.0104(9)
C019 0.0256(10) 0.0316(11) 0.0282(11) 0.0021(9) 0.0073(8) -0.0087(9)
C01A 0.0282(11) 0.0302(11) 0.0297(11) -0.0010(9) 0.0021(9) 0.0006(9)
C01B 0.0413(13) 0.0235(10) 0.0356(12) -0.0006(9) 0.0027(10) -0.0004(9)
C01C 0.0419(13) 0.0223(10) 0.0435(13) -0.0118(9) 0.0045(10) 0.0017(9)
B01D 0.0209(10) 0.0185(9) 0.0200(10) 0.0012(8) -0.0025(8) -0.0096(8)
C01E 0.0620(17) 0.0287(11) 0.0376(13) -0.0127(10) 0.0108(11) -0.0202(12)
C01F 0.0735(19) 0.0200(10) 0.0417(14) -0.0070(10) 0.0136(13) -0.0035(12)
C01G 0.0450(14) 0.0339(12) 0.0400(13) -0.0012(10) 0.0075(11) 0.0104(11)

loop_
_atom_type_symbol
_atom_type_description
_atom_type_scat_dispersion_real
_atom_type_scat_dispersion_imag
_atom_type_scat_source
C C 0.0033 0.0016 'International Tables Vol C Tables 4.2.6.8 and 6.1.1.4'
H H 0.0000 0.0000 'International Tables Vol C Tables 4.2.6.8 and 6.1.1.4'
B B 0.0013 0.0007 'International Tables Vol C Tables 4.2.6.8 and 6.1.1.4'
F F 0.0171 0.0103 'International Tables Vol C Tables 4.2.6.8 and 6.1.1.4'
N N 0.0061 0.0033 'International Tables Vol C Tables 4.2.6.8 and 6.1.1.4'

loop_
_geom_angle_atom_site_label_1
_geom_angle_atom_site_label_2
_geom_angle_atom_site_label_3
_geom_angle
C00H N003 C005 108.50(15)
C00H N003 B01D 126.34(15)
C005 N003 B01D 125.15(14)
C00I N004 C006 108.38(15)
C00I N004 B01D 126.66(15)
C006 N004 B01D 124.77(15)
C007 C005 N003 120.47(16)
C007 C005 C00F 131.62(16)
N003 C005 C00F 107.80(15)
N004 C006 C007 119.87(15)
N004 C006 C00A 107.74(15)
C007 C006 C00A 132.19(16)
C005 C007 C006 121.58(15)
C005 C007 C008 118.37(16)
C006 C007 C008 119.92(15)
C00C C008 C00S 119.58(16)
C00C C008 C007 119.08(16)
C00S C008 C007 121.29(16)
C013 C009 C00P 118.56(17)
C013 C009 C00J 120.82(17)
C00P C009 C00J 120.61(16)
C00K C00A C006 106.25(16)
C00K C00A C00X 124.35(17)
C006 C00A C00X 129.38(17)
C00J C00B C00D 123.10(16)
C00J C00B C00N 123.26(16)
C00D C00B C00N 113.62(15)
C00M C00C C008 120.68(17)
C00M C00C H00C 119.7
C008 C00C H00C 119.7
C00T C00D C00G 118.62(16)
C00T C00D C00B 122.30(16)
C00G C00D C00B 119.07(16)
C00Q C00E C011 118.49(16)
C00Q C00E C017 121.73(17)
C011 C00E C017 119.77(17)
C00V C00F C005 105.73(16)
C00V C00F C016 125.35(17)
C005 C00F C016 128.77(16)
C011 C00G C00D 120.46(17)
C011 C00G H00G 119.8
C00D C00G H00G 119.8
N003 C00H C00V 109.18(16)
N003 C00H C010 123.17(17)
C00V C00H C010 127.64(17)
N004 C00I C00K 109.27(16)
N004 C00I C012 122.89(17)
C00K C00I C012 127.81(18)
C00B C00J C009 121.06(16)
C00B C00J C00L 122.91(16)
C009 C00J C00L 116.03(15)
C00A C00K C00I 108.34(17)
C00A C00K H00K 125.8
C00I C00K H00K 125.8
C01A C00L C018 117.19(18)
C01A C00L C00J 120.95(18)
C018 C00L C00J 121.86(17)
C00C C00M C00W 120.11(18)
C00C C00M H00M 119.9
C00W C00M H00M 119.9
C00R C00N C00Z 118.60(17)
C00R C00N C00B 121.81(16)
C00Z C00N C00B 119.51(16)
C017 C00O C00W 179.2(2)
C014 C00P C009 120.38(18)
C014 C00P H00P 119.8
C009 C00P H00P 119.8
C00T C00Q C00E 120.83(17)
C00T C00Q H00Q 119.6
C00E C00Q H00Q 119.6
C01B C00R C00N 120.60(18)
C01B C00R H00R 119.7
C00N C00R H00R 119.7
C00U C00S C008 120.04(18)
C00U C00S H00S 120.0
C008 C00S H00S 120.0
C00Q C00T C00D 120.79(17)
C00Q C00T H00T 119.6
C00D C00T H00T 119.6
C00S C00U C00W 120.38(17)
C00S C00U H00U 119.8
C00W C00U H00U 119.8
C00F C00V C00H 108.76(17)
C00F C00V H00V 125.6
C00H C00V H00V 125.6
C00U C00W C00M 119.20(16)
C00U C00W C00O 120.55(17)
C00M C00W C00O 120.25(18)
C00A C00X H00A 109.5
C00A C00X H00B 109.5
H00A C00X H00B 109.5
C00A C00X H00D 109.5
H00A C00X H00D 109.5
H00B C00X H00D 109.5
C019 C00Y C014 119.84(18)
C019 C00Y H00Y 120.1
C014 C00Y H00Y 120.1
C015 C00Z C00N 121.30(19)
C015 C00Z H00Z 119.3
C00N C00Z H00Z 119.3
C00H C010 H01A 109.5
C00H C010 H01B 109.5
H01A C010 H01B 109.5
C00H C010 H01C 109.5
H01A C010 H01C 109.5
H01B C010 H01C 109.5
C00G C011 C00E 120.75(17)
C00G C011 H011 119.6
C00E C011 H011 119.6
C00I C012 H01D 109.5
C00I C012 H01E 109.5
H01D C012 H01E 109.5
C00I C012 H01F 109.5
H01D C012 H01F 109.5
H01E C012 H01F 109.5
C009 C013 C019 120.64(19)
C009 C013 H013 119.7
C019 C013 H013 119.7
C00P C014 C00Y 120.16(19)
C00P C014 H014 119.9
C00Y C014 H014 119.9
C00Z C015 C01C 118.89(19)
C00Z C015 H015 120.6
C01C C015 H015 120.6
C00F C016 H01G 109.5
C00F C016 H01H 109.5
H01G C016 H01H 109.5
C00F C016 H01I 109.5
H01G C016 H01I 109.5
H01H C016 H01I 109.5
C00O C017 C00E 177.1(2)
C01E C018 C00L 121.0(2)
C01E C018 H018 119.5
C00L C018 H018 119.5
C00Y C019 C013 120.39(19)
C00Y C019 H019 119.8
C013 C019 H019 119.8
C01G C01A C00L 121.5(2)
C01G C01A H01J 119.3
C00L C01A H01J 119.3
C00R C01B C01C 120.3(2)
C00R C01B H01K 119.9
C01C C01B H01K 119.9
C01B C01C C015 120.29(19)
C01B C01C H01L 119.9
C015 C01C H01L 119.9
F001 B01D F002 109.88(15)
F001 B01D N003 110.44(15)
F002 B01D N003 110.08(15)
F001 B01D N004 110.21(15)
F002 B01D N004 109.47(15)
N003 B01D N004 106.71(14)
C01F C01E C018 120.6(2)
C01F C01E H01M 119.7
C018 C01E H01M 119.7
C01E C01F C01G 119.6(2)
C01E C01F H01N 120.2
C01G C01F H01N 120.2
C01F C01G C01A 120.0(2)
C01F C01G H01O 120.0
C01A C01G H01O 120.0

loop_
_geom_bond_atom_site_label_1
_geom_bond_atom_site_label_2
_geom_bond_distance
F001 B01D 1.384(2)
F002 B01D 1.394(2)
N003 C00H 1.340(2)
N003 C005 1.400(2)
N003 B01D 1.542(3)
N004 C00I 1.345(2)
N004 C006 1.399(2)
N004 B01D 1.555(2)
C005 C007 1.388(2)
C005 C00F 1.431(3)
C006 C007 1.404(3)
C006 C00A 1.420(3)
C007 C008 1.490(2)
C008 C00C 1.389(3)
C008 C00S 1.392(3)
C009 C013 1.387(3)
C009 C00P 1.404(3)
C009 C00J 1.495(2)
C00A C00K 1.388(3)
C00A C00X 1.498(3)
C00B C00J 1.359(3)
C00B C00D 1.488(2)
C00B C00N 1.495(2)
C00C C00M 1.383(3)
C00C H00C 0.9500
C00D C00T 1.395(3)
C00D C00G 1.400(3)
C00E C00Q 1.395(3)
C00E C011 1.399(3)
C00E C017 1.437(2)
C00F C00V 1.384(3)
C00F C016 1.499(3)
C00G C011 1.386(3)
C00G H00G 0.9500
C00H C00V 1.402(3)
C00H C010 1.498(2)
C00I C00K 1.396(3)
C00I C012 1.486(3)
C00J C00L 1.496(2)
C00K H00K 0.9500
C00L C01A 1.394(3)
C00L C018 1.399(3)
C00M C00W 1.397(3)
C00M H00M 0.9500
C00N C00R 1.394(3)
C00N C00Z 1.403(3)
C00O C017 1.198(3)
C00O C00W 1.437(2)
C00P C014 1.387(3)
C00P H00P 0.9500
C00Q C00T 1.382(3)
C00Q H00Q 0.9500
C00R C01B 1.378(3)
C00R H00R 0.9500
C00S C00U 1.389(3)
C00S H00S 0.9500
C00T H00T 0.9500
C00U C00W 1.397(3)
C00U H00U 0.9500
C00V H00V 0.9500
C00X H00A 0.9800
C00X H00B 0.9800
C00X H00D 0.9800
C00Y C019 1.370(3)
C00Y C014 1.392(3)
C00Y H00Y 0.9500
C00Z C015 1.380(3)
C00Z H00Z 0.9500
C010 H01A 0.9800
C010 H01B 0.9800
C010 H01C 0.9800
C011 H011 0.9500
C012 H01D 0.9800
C012 H01E 0.9800
C012 H01F 0.9800
C013 C019 1.397(3)
C013 H013 0.9500
C014 H014 0.9500
C015 C01C 1.402(3)
C015 H015 0.9500
C016 H01G 0.9800
C016 H01H 0.9800
C016 H01I 0.9800
C018 C01E 1.381(3)
C018 H018 0.9500
C019 H019 0.9500
C01A C01G 1.385(3)
C01A H01J 0.9500
C01B C01C 1.386(3)
C01B H01K 0.9500
C01C H01L 0.9500
C01E C01F 1.373(4)
C01E H01M 0.9500
C01F C01G 1.377(4)
C01F H01N 0.9500
C01G H01O 0.9500
